data_7222580
loop_
_publ_author_name
'Tampier, M.'
'Kotzyba, G.'
'Johrendt, D.'
'Rosenhahn, C.'
'Poettgen, R.'
'Mosel, B.D.'

_publ_section_title
;
 Crystal structures and properties of Eu2 Ge Se4 and Eu2 Ge2 Se5
;
_journal_name_full
;
Zeitschrift fuer Naturforschung, Teil B. Anorganische Chemie, Organische 
Chemie (42,1987-)
;
_journal_page_first 133
_journal_page_last 140
_journal_volume 57
_journal_year 2002
_chemical_formula_sum 'Eu2 Ge Se4'
_space_group_IT_number 4
_symmetry_space_group_name_Hall 'P 2yb'
_symmetry_space_group_name_H-M 'P 1 21 1'
_cell_angle_alpha 90
_cell_angle_beta 108.12
_cell_angle_gamma 90
_cell_formula_units_Z 2
_cell_length_a 6.9643
_cell_length_b 7.055
_cell_length_c 8.4002
_cell_volume 392.260
_citation_journal_id_ASTM ZNBSEN
_cod_data_source_file Tampier_ZNBSEN_2002_458.cif
_cod_data_source_block Eu2Ge1Se4
_cod_original_cell_volume 392.2598
_cod_original_formula_sum 'Eu2 Ge1 Se4'
_cod_database_code 7222580

loop_
_symmetry_equiv_pos_as_xyz
x,y,z
-x,y+1/2,-z

loop_
_atom_site_label
_atom_site_type_symbol
_atom_site_fract_x
_atom_site_fract_y
_atom_site_fract_z
_atom_site_occupancy
_atom_site_U_iso_or_equiv
Eu1 Eu+2 0.72384 0.2231 0.05514 1 0.0
Eu2 Eu+2 0.75544 0.2138 0.56422 1 0.0
Se2 Se-2 0.0807 0.2748 0.382 1 0.0
Se1 Se-2 0.0895 0.2885 -0.0864 1 0.0
Se4 Se-2 0.5175 0.491 0.2636 1 0.0
Ge1 Ge+4 0.2725 0.25 0.1968 1 0.0
Se3 Se-2 0.4795 -0.0199 0.2524 1 0.0
